data_7029689
loop_
_publ_author_name
'Ma, Jing'
'Zhao, Ke-Qing'
'Walton, Mark J.'
'Wright, Joseph A.'
'Frese, Josef W. A.'
'Elsegood, Mark R. J.'
'Xing, Qifeng'
'Sun, Wen-Hua'
'Redshaw, Carl'

_publ_section_title
;
 Vanadyl complexes bearing bi-dentate phenoxyimine ligands: synthesis,
 structural studies and ethylene polymerization capability.
;
_journal_issue 22
_journal_name_full 'Dalton transactions (Cambridge, England : 2003)'
_journal_page_first 8300
_journal_page_last 8310
_journal_paper_doi 10.1039/c4dt00021h
_journal_volume 43
_journal_year 2014
_chemical_formula_moiety 'C44 H56 N2 O5 V, 2(C2 H3 N)'
_chemical_formula_sum 'C48 H62 N4 O5 V'
_chemical_formula_weight 825.96
_chemical_name_systematic
;
 ?
;
_space_group_IT_number 2
_symmetry_cell_setting triclinic
_symmetry_Int_Tables_number 2
_symmetry_space_group_name_Hall '-P 1'
_symmetry_space_group_name_H-M 'P -1'
_atom_sites_solution_hydrogens geom
_atom_sites_solution_primary direct
_atom_sites_solution_secondary difmap
_audit_creation_method SHELXL-97
_cell_angle_alpha 101.47(3)
_cell_angle_beta 91.71(3)
_cell_angle_gamma 92.44(3)
_cell_formula_units_Z 2
_cell_length_a 10.979(2)
_cell_length_b 13.256(3)
_cell_length_c 15.575(3)
_cell_measurement_reflns_used 28054
_cell_measurement_temperature 173(2)
_cell_measurement_theta_max 27.52
_cell_measurement_theta_min 1.34
_cell_volume 2217.8(8)
_computing_cell_refinement 'CrystalClear (Rigaku Inc., 2007)'
_computing_data_collection 'CrystalClear (Rigaku Inc., 2007)'
_computing_data_reduction 'CrystalClear (Rigaku Inc., 2007)'
_computing_molecular_graphics 'CAMERON (Watkin <i>et al</i>, 1993)'
_computing_publication_material 'SHELX97 (Sheldrick, 1997)'
_computing_structure_refinement 'SHELXL-97 (Sheldrick, 1997)'
_computing_structure_solution 'SHELXS-97 (Sheldrick, 1990)'
_diffrn_ambient_temperature 173(2)
_diffrn_measured_fraction_theta_full 0.990
_diffrn_measured_fraction_theta_max 0.990
_diffrn_measurement_device_type 'Saturn724+ CCD'
_diffrn_measurement_method '\w scans at fixed \c = 45\%'
_diffrn_radiation_monochromator graphite
_diffrn_radiation_source 'fine-focus sealed tube'
_diffrn_radiation_type MoK\a
_diffrn_radiation_wavelength 0.71073
_diffrn_reflns_av_R_equivalents 0.0576
_diffrn_reflns_av_unetI/netI 0.0578
_diffrn_reflns_limit_h_max 14
_diffrn_reflns_limit_h_min -14
_diffrn_reflns_limit_k_max 17
_diffrn_reflns_limit_k_min -17
_diffrn_reflns_limit_l_max 20
_diffrn_reflns_limit_l_min -20
_diffrn_reflns_number 28054
_diffrn_reflns_theta_full 27.52
_diffrn_reflns_theta_max 27.52
_diffrn_reflns_theta_min 1.34
_diffrn_standards_decay_% none
_diffrn_standards_interval_count none
_diffrn_standards_interval_time none
_diffrn_standards_number none
_exptl_absorpt_coefficient_mu 0.273
_exptl_absorpt_correction_T_max 1.0000
_exptl_absorpt_correction_T_min 0.5762
_exptl_absorpt_correction_type empirical
_exptl_absorpt_process_details 'SADABS (Sheldrick, 1996)'
_exptl_crystal_colour red
_exptl_crystal_density_diffrn 1.237
_exptl_crystal_density_meas 28054
_exptl_crystal_density_method 'not measured'
_exptl_crystal_description Plate
_exptl_crystal_F_000 882
_exptl_crystal_size_max 0.498
_exptl_crystal_size_mid 0.441
_exptl_crystal_size_min 0.215
_refine_diff_density_max 0.461
_refine_diff_density_min -0.579
_refine_diff_density_rms 0.146
_refine_ls_extinction_method none
_refine_ls_goodness_of_fit_ref 1.040
_refine_ls_hydrogen_treatment constr
_refine_ls_matrix_type full
_refine_ls_number_parameters 539
_refine_ls_number_reflns 10097
_refine_ls_number_restraints 0
_refine_ls_restrained_S_all 1.040
_refine_ls_R_factor_gt 0.0642
_refine_ls_shift/su_max 0.000
_refine_ls_shift/su_mean 0.000
_refine_ls_structure_factor_coef Fsqd
_refine_ls_weighting_details 'calc w=1/[\s^2^(Fo^2^)+(0.1179P)^2^+2.3724P] where P=(Fo^2^+2Fc^2^)/3'
_refine_ls_weighting_scheme calc
_refine_ls_wR_factor_gt 0.1839
_refine_ls_wR_factor_ref 0.2105
_reflns_number_gt 9224
_reflns_number_total 10097
_reflns_threshold_expression >2sigma(I)
_cod_data_source_file c4dt00021h2.cif
_cod_data_source_block 3.2MeCN
_cod_depositor_comments
;
The following automatic conversions were performed:

'_symmetry_cell_setting' value 'Triclinic' changed to 'triclinic'
according to
/usr/data/users/saulius/crontab/automatic-downloads/rss-feeds/RSC/lib/dictionaries/cif_core.dic
dictionary named 'cif_core.dic' version 2.4.2 from 2011-04-26.

Automatic conversion script
Id: cif_fix_values 2281 2013-09-26 08:29:07Z andrius 

 Adding full bibliography for 7029687--7029699.cif.
;
_cod_original_cell_volume 2217.7(8)
_cod_original_sg_symbol_H-M P-1
_cod_database_code 7029689
_refine_ls_r_factor_ref 0.0750

loop_
_symmetry_equiv_pos_as_xyz
'x, y, z'
'-x, -y, -z'

loop_
_atom_site_label
_atom_site_type_symbol
_atom_site_fract_x
_atom_site_fract_y
_atom_site_fract_z
_atom_site_U_iso_or_equiv
_atom_site_adp_type
_atom_site_occupancy
_atom_site_symmetry_multiplicity
_atom_site_calc_flag
_atom_site_refinement_flags
V1 V 0.81865(4) 0.05010(3) 0.37926(3) 0.02151(14) Uani 1 1 d .
O3 O 0.81664(16) 0.18243(14) 0.34820(13) 0.0269(4) Uani 1 1 d .
O2 O 0.81702(16) -0.07731(14) 0.29556(12) 0.0264(4) Uani 1 1 d .
O4 O 1.27510(18) 0.39750(15) 0.56852(13) 0.0325(4) Uani 1 1 d .
O1 O 0.82137(16) 0.05089(14) 0.48188(13) 0.0284(4) Uani 1 1 d .
N1 N 1.01118(19) 0.05629(16) 0.36818(14) 0.0232(4) Uani 1 1 d .
N2 N 0.62616(19) 0.03731(16) 0.36084(14) 0.0240(4) Uani 1 1 d .
C7 C 1.2368(2) 0.2803(2) 0.42755(18) 0.0266(5) Uani 1 1 d .
H7 H 1.2958 0.3159 0.3997 0.032 Uiso 1 1 calc R
C8 C 1.2164(2) 0.31404(19) 0.51566(18) 0.0256(5) Uani 1 1 d .
C9 C 1.0235(2) -0.10310(19) 0.25732(17) 0.0249(5) Uani 1 1 d .
O5 O 0.35162(19) -0.29153(16) 0.44917(15) 0.0370(5) Uani 1 1 d .
C11 C 0.8583(2) -0.21722(19) 0.17930(17) 0.0254(5) Uani 1 1 d .
C12 C 1.0630(2) 0.17609(19) 0.50793(17) 0.0257(5) Uani 1 1 d .
H12 H 1.0040 0.1404 0.5357 0.031 Uiso 1 1 calc R
C13 C 0.6719(2) 0.38145(19) 0.25833(17) 0.0259(5) Uani 1 1 d .
H13 H 0.6936 0.4442 0.2406 0.031 Uiso 1 1 calc R
C14 C 0.5186(2) 0.2576(2) 0.27712(18) 0.0265(5) Uani 1 1 d .
H14 H 0.4356 0.2332 0.2738 0.032 Uiso 1 1 calc R
C15 C 0.7323(2) 0.23631(18) 0.31806(16) 0.0227(5) Uani 1 1 d .
C16 C 0.5482(2) 0.3470(2) 0.24897(17) 0.0255(5) Uani 1 1 d .
C17 C 0.9445(2) 0.3958(2) 0.39426(18) 0.0304(6) Uani 1 1 d .
H17A H 0.8948 0.4474 0.4289 0.046 Uiso 1 1 calc R
H17B H 1.0297 0.4221 0.3978 0.046 Uiso 1 1 calc R
H17C H 0.9392 0.3322 0.4173 0.046 Uiso 1 1 calc R
C18 C 1.1708(2) 0.1942(2) 0.37970(18) 0.0266(5) Uani 1 1 d .
H18 H 1.1864 0.1706 0.3195 0.032 Uiso 1 1 calc R
C19 C 0.7646(2) 0.33040(18) 0.29151(16) 0.0231(5) Uani 1 1 d .
C20 C 0.9474(2) -0.2724(2) 0.13192(18) 0.0278(5) Uani 1 1 d .
H20 H 0.9214 -0.3313 0.0888 0.033 Uiso 1 1 calc R
C21 C 1.1289(2) 0.2611(2) 0.55606(18) 0.0274(5) Uani 1 1 d .
H21 H 1.1148 0.2836 0.6166 0.033 Uiso 1 1 calc R
C22 C 0.6083(2) 0.20112(19) 0.31088(17) 0.0232(5) Uani 1 1 d .
C23 C 0.5637(2) 0.10763(19) 0.33564(18) 0.0254(5) Uani 1 1 d .
H23 H 0.4776 0.0961 0.3332 0.030 Uiso 1 1 calc R
C24 C 0.7221(2) -0.2481(2) 0.16106(18) 0.0277(5) Uani 1 1 d .
C25 C 0.5558(2) -0.04997(19) 0.37919(17) 0.0246(5) Uani 1 1 d .
C26 C 0.5249(2) -0.1794(2) 0.46669(18) 0.0295(5) Uani 1 1 d .
H26 H 0.5526 -0.2121 0.5121 0.035 Uiso 1 1 calc R
C27 C 1.1625(3) -0.3161(2) 0.08591(18) 0.0301(6) Uani 1 1 d .
C28 C 1.1086(2) -0.16194(19) 0.20557(17) 0.0260(5) Uani 1 1 d .
H28 H 1.1928 -0.1417 0.2142 0.031 Uiso 1 1 calc R
C29 C 0.9767(2) 0.2949(2) 0.24125(19) 0.0305(6) Uani 1 1 d .
H29A H 1.0619 0.3213 0.2470 0.046 Uiso 1 1 calc R
H29B H 0.9482 0.2843 0.1797 0.046 Uiso 1 1 calc R
H29C H 0.9705 0.2291 0.2610 0.046 Uiso 1 1 calc R
C30 C 0.8973(2) 0.3732(2) 0.29793(17) 0.0253(5) Uani 1 1 d .
C31 C 1.0826(2) 0.14259(19) 0.41889(17) 0.0245(5) Uani 1 1 d .
C32 C 1.0720(2) -0.01328(19) 0.31882(17) 0.0259(5) Uani 1 1 d .
H32 H 1.1584 -0.0039 0.3238 0.031 Uiso 1 1 calc R
C33 C 0.4541(2) 0.4087(2) 0.20920(19) 0.0287(5) Uani 1 1 d .
C34 C 0.8977(2) -0.12997(18) 0.24613(17) 0.0238(5) Uani 1 1 d .
C35 C 0.5947(2) -0.0991(2) 0.44626(18) 0.0267(5) Uani 1 1 d .
H35 H 0.6696 -0.0769 0.4778 0.032 Uiso 1 1 calc R
C36 C 0.4156(2) -0.2130(2) 0.42234(19) 0.0289(5) Uani 1 1 d .
C37 C 0.6683(3) -0.2810(2) 0.24150(19) 0.0308(6) Uani 1 1 d .
H37A H 0.7099 -0.3410 0.2535 0.046 Uiso 1 1 calc R
H37B H 0.5810 -0.2990 0.2301 0.046 Uiso 1 1 calc R
H37C H 0.6796 -0.2241 0.2923 0.046 Uiso 1 1 calc R
C38 C 1.0733(2) -0.2477(2) 0.14307(17) 0.0266(5) Uani 1 1 d .
C39 C 0.3769(2) -0.1665(2) 0.35390(19) 0.0306(6) Uani 1 1 d .
H39 H 0.3020 -0.1892 0.3225 0.037 Uiso 1 1 calc R
C40 C 1.3592(3) 0.4563(2) 0.5279(2) 0.0368(6) Uani 1 1 d .
H40A H 1.3185 0.4763 0.4774 0.055 Uiso 1 1 calc R
H40B H 1.4286 0.4147 0.5082 0.055 Uiso 1 1 calc R
H40C H 1.3883 0.5183 0.5702 0.055 Uiso 1 1 calc R
C41 C 0.7024(3) -0.3390(2) 0.0827(2) 0.0380(7) Uani 1 1 d .
H41A H 0.7335 -0.3188 0.0299 0.057 Uiso 1 1 calc R
H41B H 0.6151 -0.3582 0.0736 0.057 Uiso 1 1 calc R
H41C H 0.7462 -0.3980 0.0946 0.057 Uiso 1 1 calc R
C42 C 0.4477(2) -0.0875(2) 0.33196(19) 0.0294(5) Uani 1 1 d .
H42 H 0.4224 -0.0581 0.2839 0.035 Uiso 1 1 calc R
C43 C 0.9114(3) 0.4741(2) 0.2647(2) 0.0329(6) Uani 1 1 d .
H43A H 0.8610 0.5257 0.2988 0.049 Uiso 1 1 calc R
H43B H 0.8850 0.4621 0.2027 0.049 Uiso 1 1 calc R
H43C H 0.9971 0.4991 0.2714 0.049 Uiso 1 1 calc R
C44 C 0.4997(3) 0.4337(3) 0.1235(2) 0.0372(6) Uani 1 1 d .
H44A H 0.5746 0.4778 0.1357 0.056 Uiso 1 1 calc R
H44B H 0.4372 0.4697 0.0969 0.056 Uiso 1 1 calc R
H44C H 0.5165 0.3696 0.0830 0.056 Uiso 1 1 calc R
C45 C 0.4349(3) 0.5100(2) 0.2744(2) 0.0397(7) Uani 1 1 d .
H45A H 0.3988 0.4945 0.3274 0.060 Uiso 1 1 calc R
H45B H 0.3800 0.5521 0.2472 0.060 Uiso 1 1 calc R
H45C H 0.5136 0.5479 0.2900 0.060 Uiso 1 1 calc R
C46 C 1.2949(3) -0.2766(3) 0.1071(2) 0.0411(7) Uani 1 1 d .
H46A H 1.3039 -0.2048 0.1004 0.062 Uiso 1 1 calc R
H46B H 1.3484 -0.3188 0.0669 0.062 Uiso 1 1 calc R
H46C H 1.3173 -0.2810 0.1676 0.062 Uiso 1 1 calc R
C47 C 0.6530(3) -0.1576(2) 0.1385(2) 0.0356(6) Uani 1 1 d .
H47A H 0.6614 -0.0988 0.1880 0.053 Uiso 1 1 calc R
H47B H 0.5664 -0.1785 0.1267 0.053 Uiso 1 1 calc R
H47C H 0.6870 -0.1378 0.0864 0.053 Uiso 1 1 calc R
C48 C 0.2299(3) -0.3137(2) 0.4156(2) 0.0396(7) Uani 1 1 d .
H48A H 0.2302 -0.3432 0.3527 0.059 Uiso 1 1 calc R
H48B H 0.1856 -0.2500 0.4249 0.059 Uiso 1 1 calc R
H48C H 0.1898 -0.3632 0.4460 0.059 Uiso 1 1 calc R
C49 C 1.1488(3) -0.4264(2) 0.1019(2) 0.0428(7) Uani 1 1 d .
H49A H 1.1704 -0.4265 0.1634 0.064 Uiso 1 1 calc R
H49B H 1.2031 -0.4705 0.0639 0.064 Uiso 1 1 calc R
H49C H 1.0642 -0.4527 0.0886 0.064 Uiso 1 1 calc R
C50 C 1.1315(3) -0.3162(3) -0.0107(2) 0.0449(8) Uani 1 1 d .
H50A H 1.0494 -0.3476 -0.0264 0.067 Uiso 1 1 calc R
H50B H 1.1907 -0.3559 -0.0476 0.067 Uiso 1 1 calc R
H50C H 1.1345 -0.2452 -0.0200 0.067 Uiso 1 1 calc R
C51 C 0.3317(3) 0.3485(3) 0.1887(2) 0.0402(7) Uani 1 1 d .
H51A H 0.3430 0.2834 0.1478 0.060 Uiso 1 1 calc R
H51B H 0.2746 0.3893 0.1621 0.060 Uiso 1 1 calc R
H51C H 0.2987 0.3341 0.2431 0.060 Uiso 1 1 calc R
C52 C 0.6061(5) 0.1146(4) 0.0772(3) 0.0794(15) Uani 1 1 d .
H52A H 0.5899 0.1022 0.0136 0.119 Uiso 1 1 calc R
H52B H 0.5960 0.1875 0.1024 0.119 Uiso 1 1 calc R
H52C H 0.5486 0.0718 0.1032 0.119 Uiso 1 1 calc R
N4 N 0.8236(5) 0.0677(4) 0.1086(4) 0.1022(17) Uani 1 1 d .
C54 C 0.7270(5) 0.0890(3) 0.0948(3) 0.0667(13) Uani 1 1 d .
N3 N 1.3231(4) 0.0370(4) 0.1496(3) 0.0790(12) Uani 1 1 d .
C56 C 1.2332(4) 0.0588(4) 0.1231(3) 0.0667(12) Uani 1 1 d .
C59 C 1.1200(5) 0.0895(6) 0.0878(5) 0.129(3) Uani 1 1 d .
H59A H 1.1230 0.0794 0.0239 0.193 Uiso 1 1 calc R
H59B H 1.1088 0.1624 0.1125 0.193 Uiso 1 1 calc R
H59C H 1.0516 0.0475 0.1033 0.193 Uiso 1 1 calc R

loop_
_atom_site_aniso_label
_atom_site_aniso_U_11
_atom_site_aniso_U_22
_atom_site_aniso_U_33
_atom_site_aniso_U_23
_atom_site_aniso_U_13
_atom_site_aniso_U_12
V1 0.0173(2) 0.0184(2) 0.0280(2) 0.00266(16) -0.00155(16) 0.00308(15)
O3 0.0187(8) 0.0242(9) 0.0383(10) 0.0072(7) -0.0027(7) 0.0036(7)
O2 0.0199(8) 0.0220(8) 0.0350(10) 0.0001(7) -0.0023(7) 0.0029(7)
O4 0.0325(10) 0.0277(10) 0.0337(10) -0.0001(8) 0.0001(8) -0.0093(8)
O1 0.0213(9) 0.0275(9) 0.0356(10) 0.0051(8) -0.0030(7) 0.0011(7)
N1 0.0192(10) 0.0208(10) 0.0282(11) 0.0018(8) -0.0019(8) 0.0024(8)
N2 0.0207(10) 0.0203(10) 0.0309(11) 0.0050(8) -0.0003(8) 0.0021(8)
C7 0.0210(11) 0.0252(12) 0.0331(13) 0.0053(10) 0.0001(10) -0.0008(9)
C8 0.0214(11) 0.0212(11) 0.0323(13) 0.0013(10) -0.0044(10) 0.0010(9)
C9 0.0207(11) 0.0209(11) 0.0313(13) 0.0015(9) -0.0021(10) 0.0025(9)
O5 0.0323(10) 0.0332(11) 0.0490(13) 0.0176(9) 0.0028(9) -0.0038(8)
C11 0.0239(12) 0.0211(11) 0.0299(13) 0.0031(10) -0.0028(10) 0.0001(9)
C12 0.0203(11) 0.0248(12) 0.0306(13) 0.0023(10) -0.0016(10) 0.0024(9)
C13 0.0262(12) 0.0218(11) 0.0297(13) 0.0052(9) 0.0003(10) 0.0020(9)
C14 0.0192(11) 0.0255(12) 0.0344(14) 0.0052(10) -0.0008(10) 0.0025(9)
C15 0.0214(11) 0.0201(11) 0.0260(12) 0.0026(9) 0.0001(9) 0.0033(9)
C16 0.0216(11) 0.0250(12) 0.0295(13) 0.0043(10) -0.0010(9) 0.0051(9)
C17 0.0267(13) 0.0288(13) 0.0348(14) 0.0055(11) -0.0055(11) -0.0012(10)
C18 0.0220(12) 0.0271(12) 0.0291(13) 0.0013(10) -0.0006(10) 0.0040(10)
C19 0.0213(11) 0.0203(11) 0.0269(12) 0.0028(9) 0.0006(9) 0.0022(9)
C20 0.0282(13) 0.0224(12) 0.0303(13) 0.0000(10) -0.0026(10) 0.0005(10)
C21 0.0252(12) 0.0259(12) 0.0296(13) 0.0027(10) -0.0011(10) 0.0012(10)
C22 0.0192(11) 0.0210(11) 0.0296(12) 0.0054(9) 0.0000(9) 0.0024(9)
C23 0.0180(11) 0.0232(12) 0.0347(13) 0.0061(10) -0.0027(10) 0.0007(9)
C24 0.0228(12) 0.0255(12) 0.0326(13) 0.0020(10) -0.0043(10) -0.0012(9)
C25 0.0196(11) 0.0221(11) 0.0320(13) 0.0052(10) 0.0025(9) 0.0018(9)
C26 0.0285(13) 0.0291(13) 0.0332(14) 0.0106(11) 0.0024(11) 0.0064(10)
C27 0.0269(13) 0.0309(13) 0.0300(13) -0.0013(10) 0.0033(10) 0.0066(10)
C28 0.0209(11) 0.0244(12) 0.0319(13) 0.0034(10) -0.0008(10) 0.0037(9)
C29 0.0232(12) 0.0340(14) 0.0349(14) 0.0077(11) 0.0018(10) 0.0046(10)
C30 0.0193(11) 0.0245(12) 0.0323(13) 0.0068(10) -0.0011(10) 0.0002(9)
C31 0.0178(11) 0.0213(11) 0.0330(13) 0.0026(10) -0.0035(9) 0.0028(9)
C32 0.0185(11) 0.0240(12) 0.0334(13) 0.0018(10) -0.0031(10) 0.0029(9)
C33 0.0245(12) 0.0262(12) 0.0374(14) 0.0111(11) -0.0021(10) 0.0052(10)
C34 0.0214(11) 0.0194(11) 0.0292(12) 0.0019(9) -0.0009(9) 0.0029(9)
C35 0.0201(11) 0.0265(12) 0.0341(13) 0.0070(10) -0.0004(10) 0.0029(9)
C36 0.0266(13) 0.0231(12) 0.0379(14) 0.0078(10) 0.0070(11) 0.0022(10)
C37 0.0282(13) 0.0254(12) 0.0375(15) 0.0044(11) 0.0007(11) -0.0026(10)
C38 0.0253(12) 0.0257(12) 0.0283(13) 0.0035(10) 0.0000(10) 0.0066(10)
C39 0.0241(12) 0.0284(13) 0.0388(15) 0.0062(11) -0.0016(11) -0.0003(10)
C40 0.0347(15) 0.0294(14) 0.0431(16) 0.0021(12) 0.0018(12) -0.0099(11)
C41 0.0306(14) 0.0374(15) 0.0400(16) -0.0042(12) -0.0044(12) -0.0056(12)
C42 0.0262(13) 0.0275(13) 0.0352(14) 0.0085(11) -0.0039(11) 0.0026(10)
C43 0.0266(13) 0.0291(13) 0.0446(16) 0.0126(12) -0.0020(11) -0.0026(10)
C44 0.0303(14) 0.0439(17) 0.0416(16) 0.0182(13) -0.0012(12) 0.0054(12)
C45 0.0380(16) 0.0326(15) 0.0501(18) 0.0098(13) -0.0015(13) 0.0131(12)
C46 0.0279(14) 0.0436(17) 0.0465(18) -0.0061(13) 0.0062(13) 0.0081(12)
C47 0.0279(13) 0.0360(15) 0.0429(16) 0.0094(12) -0.0067(12) 0.0004(11)
C48 0.0300(14) 0.0330(15) 0.0565(19) 0.0110(13) 0.0093(13) -0.0038(12)
C49 0.0417(17) 0.0307(15) 0.055(2) 0.0033(13) 0.0088(15) 0.0116(13)
C50 0.0476(19) 0.054(2) 0.0314(15) 0.0025(14) 0.0037(13) 0.0070(15)
C51 0.0254(13) 0.0425(16) 0.058(2) 0.0247(15) -0.0092(13) 0.0027(12)
C52 0.094(4) 0.074(3) 0.068(3) 0.001(2) 0.030(3) 0.015(3)
N4 0.083(3) 0.069(3) 0.144(5) -0.001(3) 0.025(3) -0.018(3)
C54 0.073(3) 0.042(2) 0.079(3) -0.0034(19) 0.031(2) -0.012(2)
N3 0.073(3) 0.076(3) 0.089(3) 0.021(2) -0.001(2) -0.015(2)
C56 0.055(3) 0.064(3) 0.072(3) -0.009(2) 0.010(2) -0.008(2)
C59 0.056(3) 0.168(7) 0.125(5) -0.065(5) -0.013(3) 0.034(4)

loop_
_atom_type_symbol
_atom_type_description
_atom_type_scat_dispersion_real
_atom_type_scat_dispersion_imag
_atom_type_scat_source
C C 0.0033 0.0016 'International Tables Vol C Tables 4.2.6.8 and 6.1.1.4'
H H 0.0000 0.0000 'International Tables Vol C Tables 4.2.6.8 and 6.1.1.4'
N N 0.0061 0.0033 'International Tables Vol C Tables 4.2.6.8 and 6.1.1.4'
O O 0.0106 0.0060 'International Tables Vol C Tables 4.2.6.8 and 6.1.1.4'
V V 0.3005 0.5294 'International Tables Vol C Tables 4.2.6.8 and 6.1.1.4'

loop_
_geom_angle_atom_site_label_1
_geom_angle_atom_site_label_2
_geom_angle_atom_site_label_3
_geom_angle
O1 V1 O3 115.50(10)
O1 V1 O2 120.63(9)
O3 V1 O2 123.87(9)
O1 V1 N2 96.22(9)
O3 V1 N2 88.61(8)
O2 V1 N2 85.43(9)
O1 V1 N1 95.74(9)
O3 V1 N1 88.28(8)
O2 V1 N1 86.54(9)
N2 V1 N1 167.82(9)
C15 O3 V1 135.00(16)
C34 O2 V1 136.14(16)
C8 O4 C40 116.7(2)
C32 N1 C31 115.9(2)
C32 N1 V1 124.96(17)
C31 N1 V1 119.13(16)
C23 N2 C25 115.7(2)
C23 N2 V1 122.92(17)
C25 N2 V1 121.34(16)
C8 C7 C18 120.0(2)
O4 C8 C7 125.0(2)
O4 C8 C21 115.5(2)
C7 C8 C21 119.5(2)
C28 C9 C34 120.8(2)
C28 C9 C32 116.5(2)
C34 C9 C32 122.7(2)
C36 O5 C48 116.9(2)
C20 C11 C34 117.7(2)
C20 C11 C24 121.3(2)
C34 C11 C24 120.9(2)
C21 C12 C31 120.4(2)
C19 C13 C16 124.8(2)
C16 C14 C22 121.7(2)
O3 C15 C22 120.6(2)
O3 C15 C19 120.7(2)
C22 C15 C19 118.7(2)
C14 C16 C13 116.6(2)
C14 C16 C33 123.2(2)
C13 C16 C33 120.2(2)
C31 C18 C7 120.7(2)
C13 C19 C15 117.6(2)
C13 C19 C30 121.0(2)
C15 C19 C30 121.3(2)
C11 C20 C38 124.8(2)
C12 C21 C8 120.2(2)
C14 C22 C15 120.6(2)
C14 C22 C23 115.3(2)
C15 C22 C23 124.1(2)
N2 C23 C22 128.2(2)
C37 C24 C11 109.8(2)
C37 C24 C41 108.0(2)
C11 C24 C41 111.3(2)
C37 C24 C47 110.0(2)
C11 C24 C47 110.4(2)
C41 C24 C47 107.3(2)
C42 C25 C35 118.1(2)
C42 C25 N2 121.7(2)
C35 C25 N2 120.2(2)
C36 C26 C35 121.2(2)
C46 C27 C50 109.0(3)
C46 C27 C49 108.6(3)
C50 C27 C49 109.5(3)
C46 C27 C38 111.7(2)
C50 C27 C38 108.7(2)
C49 C27 C38 109.4(2)
C38 C28 C9 122.0(2)
C43 C30 C19 112.5(2)
C43 C30 C17 107.1(2)
C19 C30 C17 109.9(2)
C43 C30 C29 107.1(2)
C19 C30 C29 109.6(2)
C17 C30 C29 110.6(2)
C18 C31 C12 119.1(2)
C18 C31 N1 120.5(2)
C12 C31 N1 120.4(2)
N1 C32 C9 127.5(2)
C51 C33 C44 107.8(2)
C51 C33 C16 111.7(2)
C44 C33 C16 110.0(2)
C51 C33 C45 108.8(3)
C44 C33 C45 109.2(2)
C16 C33 C45 109.3(2)
O2 C34 C9 121.6(2)
O2 C34 C11 120.2(2)
C9 C34 C11 118.2(2)
C26 C35 C25 120.4(2)
O5 C36 C26 116.6(2)
O5 C36 C39 124.2(3)
C26 C36 C39 119.1(2)
C28 C38 C20 116.5(2)
C28 C38 C27 124.2(2)
C20 C38 C27 119.4(2)
C42 C39 C36 119.9(3)
C39 C42 C25 121.2(3)
N4 C54 C52 179.4(6)
N3 C56 C59 178.1(6)

loop_
_geom_bond_atom_site_label_1
_geom_bond_atom_site_label_2
_geom_bond_distance
V1 O1 1.596(2)
V1 O3 1.9109(19)
V1 O2 1.9165(19)
V1 N2 2.119(2)
V1 N1 2.126(2)
O3 C15 1.324(3)
O2 C34 1.320(3)
O4 C8 1.365(3)
O4 C40 1.424(3)
N1 C32 1.300(3)
N1 C31 1.440(3)
N2 C23 1.295(3)
N2 C25 1.444(3)
C7 C8 1.384(4)
C7 C18 1.394(4)
C8 C21 1.402(4)
C9 C28 1.409(4)
C9 C34 1.410(3)
C9 C32 1.442(3)
O5 C36 1.371(3)
O5 C48 1.417(4)
C11 C20 1.388(4)
C11 C34 1.435(3)
C11 C24 1.537(4)
C12 C21 1.385(4)
C12 C31 1.396(4)
C13 C19 1.388(3)
C13 C16 1.409(4)
C14 C16 1.373(4)
C14 C22 1.413(3)
C15 C22 1.414(3)
C15 C19 1.424(3)
C16 C33 1.534(4)
C17 C30 1.540(4)
C18 C31 1.387(4)
C19 C30 1.534(3)
C20 C38 1.404(4)
C22 C23 1.440(3)
C24 C37 1.532(4)
C24 C41 1.538(4)
C24 C47 1.539(4)
C25 C42 1.396(4)
C25 C35 1.402(4)
C26 C36 1.378(4)
C26 C35 1.379(4)
C27 C46 1.527(4)
C27 C50 1.533(4)
C27 C49 1.533(4)
C27 C38 1.543(4)
C28 C38 1.374(4)
C29 C30 1.541(4)
C30 C43 1.530(4)
C33 C51 1.525(4)
C33 C44 1.531(4)
C33 C45 1.541(4)
C36 C39 1.398(4)
C39 C42 1.381(4)
C52 C54 1.417(8)
N4 C54 1.134(7)
N3 C56 1.130(6)
C56 C59 1.451(8)
